data_7032826
loop_
_publ_author_name
'Matson, Ellen M.'
'Gordon, Zachary'
'Lin, Benjamin'
'Nilges, Mark J.'
'Fout, Alison R.'

_publ_section_title
;
 Meridional vs. facial coordination geometries of a dipodal ligand
 framework featuring a secondary coordination sphere.
;
_journal_issue 45
_journal_name_full 'Dalton transactions (Cambridge, England : 2003)'
_journal_page_first 16992
_journal_page_last 16995
_journal_paper_doi 10.1039/c4dt02327g
_journal_volume 43
_journal_year 2014
_chemical_formula_sum 'C37 H45 Cu F6 N7 O6 S2'
_chemical_formula_weight 925.46
_chemical_name_systematic
; 
 ? 
;
_space_group_IT_number 14
_symmetry_cell_setting monoclinic
_symmetry_space_group_name_Hall '-P 2ybc'
_symmetry_space_group_name_H-M 'P 1 21/c 1'
_atom_sites_solution_hydrogens geom
_atom_sites_solution_primary direct
_atom_sites_solution_secondary difmap
_audit_creation_method SHELXL-97
_cell_angle_alpha 90.00
_cell_angle_beta 92.851(3)
_cell_angle_gamma 90.00
_cell_formula_units_Z 4
_cell_length_a 17.8920(14)
_cell_length_b 14.2547(11)
_cell_length_c 18.0808(12)
_cell_measurement_temperature 100(2)
_cell_volume 4605.7(6)
_computing_cell_refinement 'SAINT V8.34A (Bruker, 2005)'
_computing_data_collection 'APEX2 V2013.10-0 (Bruker, 2013)'
_computing_data_reduction
; 
SAINT V8.34A, XPREP v2013/3, SADABS V2012/1, TWINABS V2012/1 
(Bruker, 2012 & 2013) 
;
_computing_molecular_graphics 'SHELX-2013-4 (Sheldrick, 2013)'
_computing_publication_material 'XCIF V2013-1 (Bruker, 2013)'
_computing_structure_refinement 'SHELX-2013-4 (Sheldrick, 2013)'
_computing_structure_solution 'SHELX-2013-4 (Sheldrick, 2013)'
_diffrn_ambient_temperature 100(2)
_diffrn_measured_fraction_theta_full 0.997
_diffrn_measured_fraction_theta_max 0.997
_diffrn_measurement_device_type 'Bruker D8 Venture/Photon 100'
_diffrn_measurement_method 'profile data from \f and \w scans'
_diffrn_radiation_monochromator graphite
_diffrn_radiation_source 'fine-focus sealed tube'
_diffrn_radiation_type MoK\a
_diffrn_radiation_wavelength 0.71073
_diffrn_reflns_av_R_equivalents 0.0405
_diffrn_reflns_av_sigmaI/netI 0.0131
_diffrn_reflns_limit_h_max 22
_diffrn_reflns_limit_h_min -22
_diffrn_reflns_limit_k_max 17
_diffrn_reflns_limit_k_min -17
_diffrn_reflns_limit_l_max 22
_diffrn_reflns_limit_l_min -22
_diffrn_reflns_number 168657
_diffrn_reflns_theta_full 26.45
_diffrn_reflns_theta_max 26.45
_diffrn_reflns_theta_min 2.26
_exptl_absorpt_coefficient_mu 0.637
_exptl_absorpt_correction_T_max 0.9640
_exptl_absorpt_correction_T_min 0.8134
_exptl_absorpt_correction_type integration
_exptl_absorpt_process_details 'SHELXTL/XPREP V2013/3 (Bruker, 2013)'
_exptl_crystal_density_diffrn 1.335
_exptl_crystal_density_method 'not measured'
_exptl_crystal_F_000 1916
_exptl_crystal_size_max 0.34
_exptl_crystal_size_mid 0.09
_exptl_crystal_size_min 0.06
_platon_squeeze_details
; 
Each unit cell has a disordered solvent molecule that was squeezed out
;
_refine_diff_density_max 0.551
_refine_diff_density_min -0.624
_refine_diff_density_rms 0.168
_refine_ls_extinction_method none
_refine_ls_goodness_of_fit_ref 1.102
_refine_ls_hydrogen_treatment mixed
_refine_ls_matrix_type full
_refine_ls_number_parameters 594
_refine_ls_number_reflns 9472
_refine_ls_number_restraints 60
_refine_ls_restrained_S_all 1.102
_refine_ls_R_factor_all 0.0390
_refine_ls_R_factor_gt 0.0349
_refine_ls_shift/su_max 0.003
_refine_ls_shift/su_mean 0.000
_refine_ls_structure_factor_coef Fsqd
_refine_ls_weighting_details 'calc w=1/[\s^2^(Fo^2^)+(0.0504P)^2^+2.8281P] where P=(Fo^2^+2Fc^2^)/3'
_refine_ls_weighting_scheme calc
_refine_ls_wR_factor_gt 0.0924
_refine_ls_wR_factor_ref 0.0948
_reflns_number_gt 8791
_reflns_number_total 9472
_reflns_threshold_expression >2sigma(I)
_cod_data_source_file c4dt02327g2.cif
_cod_data_source_block cd71eas-sr
_cod_depositor_comments 'Adding full bibliography for 7032823--7032828.cif.'
_cod_original_sg_symbol_H-M P21/c
_cod_database_code 7032826

loop_
_symmetry_equiv_pos_as_xyz
'x, y, z'
'-x, y+1/2, -z+1/2'
'-x, -y, -z'
'x, -y-1/2, z-1/2'

loop_
_atom_site_label
_atom_site_type_symbol
_atom_site_fract_x
_atom_site_fract_y
_atom_site_fract_z
_atom_site_U_iso_or_equiv
_atom_site_adp_type
_atom_site_occupancy
_atom_site_symmetry_multiplicity
_atom_site_calc_flag
_atom_site_refinement_flags
_atom_site_disorder_assembly
_atom_site_disorder_group
Cu1 Cu 0.314225(11) 0.850151(13) 0.118095(11) 0.01581(7) Uani 1 1 d . . .
N1 N 0.42109(8) 0.92441(10) 0.16833(8) 0.0211(3) Uani 1 1 d . . .
N2 N 0.37053(8) 0.73841(10) 0.15539(8) 0.0180(3) Uani 1 1 d . . .
N3 N 0.26802(8) 0.51908(11) 0.12464(9) 0.0222(3) Uani 1 1 d . . .
H3 H 0.2985(13) 0.4744(17) 0.1476(13) 0.033 Uiso 1 1 d . . .
N4 N 0.28245(8) 0.87838(10) 0.21846(8) 0.0181(3) Uani 1 1 d . . .
N5 N 0.12574(8) 0.73887(11) 0.27753(8) 0.0210(3) Uani 1 1 d . . .
H5 H 0.1252(13) 0.7478(17) 0.3196(14) 0.032 Uiso 1 1 d . . .
N6 N 0.25665(8) 0.96001(10) 0.07301(8) 0.0188(3) Uani 1 1 d . . .
N7 N 0.33493(8) 0.83007(10) 0.01130(8) 0.0199(3) Uani 1 1 d . . .
C1 C 0.46487(11) 0.97750(14) 0.11555(12) 0.0306(4) Uani 1 1 d . . .
H1A H 0.5083 1.0061 0.1419 0.046 Uiso 1 1 calc R . .
H1B H 0.4335 1.0268 0.0924 0.046 Uiso 1 1 calc R . .
H1C H 0.4819 0.9350 0.0773 0.046 Uiso 1 1 calc R . .
C2 C 0.46708(10) 0.84952(13) 0.20538(12) 0.0272(4) Uani 1 1 d . . .
H2A H 0.4703 0.8614 0.2594 0.033 Uiso 1 1 calc R . .
H2B H 0.5184 0.8524 0.1875 0.033 Uiso 1 1 calc R . .
C3 C 0.43612(9) 0.75328(12) 0.19153(10) 0.0211(4) Uani 1 1 d . . .
C4 C 0.46824(10) 0.66764(13) 0.21655(12) 0.0284(4) Uani 1 1 d . . .
H4A H 0.5150 0.6598 0.2430 0.034 Uiso 1 1 calc R . .
C5 C 0.41862(10) 0.59776(13) 0.19514(11) 0.0269(4) Uani 1 1 d . . .
H5A H 0.4244 0.5325 0.2043 0.032 Uiso 1 1 calc R . .
C6 C 0.35757(10) 0.64196(12) 0.15703(10) 0.0199(3) Uani 1 1 d . . .
C7 C 0.29142(10) 0.60633(12) 0.12419(9) 0.0198(3) Uani 1 1 d . . .
H7A H 0.2596 0.6502 0.0986 0.024 Uiso 1 1 calc R . .
C8 C 0.19938(10) 0.48991(12) 0.08210(10) 0.0223(4) Uani 1 1 d . . .
H8A H 0.1598 0.5380 0.0894 0.027 Uiso 1 1 calc R . .
C9 C 0.21398(13) 0.48554(15) 0.00039(11) 0.0356(5) Uani 1 1 d . . .
H9A H 0.2553 0.4410 -0.0073 0.043 Uiso 1 1 calc R . .
H9B H 0.2298 0.5482 -0.0165 0.043 Uiso 1 1 calc R . .
C10 C 0.14469(15) 0.45458(16) -0.04552(11) 0.0405(5) Uani 1 1 d . . .
H10A H 0.1051 0.5027 -0.0425 0.049 Uiso 1 1 calc R . .
H10B H 0.1571 0.4484 -0.0981 0.049 Uiso 1 1 calc R . .
C11 C 0.11602(13) 0.36120(14) -0.01770(11) 0.0329(5) Uani 1 1 d . . .
H11A H 0.0690 0.3446 -0.0458 0.039 Uiso 1 1 calc R . .
H11B H 0.1533 0.3116 -0.0264 0.039 Uiso 1 1 calc R . .
C12 C 0.10179(12) 0.36556(15) 0.06417(11) 0.0321(4) Uani 1 1 d . . .
H12A H 0.0858 0.3030 0.0811 0.039 Uiso 1 1 calc R . .
H12B H 0.0607 0.4104 0.0721 0.039 Uiso 1 1 calc R . .
C13 C 0.17164(11) 0.39610(14) 0.10989(10) 0.0281(4) Uani 1 1 d . . .
H13A H 0.1598 0.4017 0.1626 0.034 Uiso 1 1 calc R . .
H13B H 0.2113 0.3482 0.1061 0.034 Uiso 1 1 calc R . .
C14 C 0.38853(10) 0.98704(13) 0.22277(10) 0.0238(4) Uani 1 1 d . . .
H14A H 0.3707 1.0453 0.1979 0.029 Uiso 1 1 calc R . .
H14B H 0.4273 1.0043 0.2613 0.029 Uiso 1 1 calc R . .
C15 C 0.32439(10) 0.93964(12) 0.25821(10) 0.0215(4) Uani 1 1 d . . .
C16 C 0.29732(11) 0.95068(14) 0.32930(10) 0.0281(4) Uani 1 1 d . . .
H16A H 0.3173 0.9906 0.3675 0.034 Uiso 1 1 calc R . .
C17 C 0.23586(11) 0.89219(13) 0.33301(10) 0.0260(4) Uani 1 1 d . . .
H17A H 0.2055 0.8841 0.3742 0.031 Uiso 1 1 calc R . .
C18 C 0.22717(10) 0.84701(12) 0.26396(9) 0.0187(3) Uani 1 1 d . . .
C19 C 0.17531(9) 0.77997(12) 0.23824(9) 0.0179(3) Uani 1 1 d . . .
H19A H 0.1762 0.7628 0.1875 0.021 Uiso 1 1 calc R . .
C20 C 0.07222(10) 0.66834(13) 0.24907(9) 0.0204(3) Uani 1 1 d . . .
H20A H 0.0739 0.6664 0.1939 0.024 Uiso 1 1 calc R . .
C21 C -0.00659(10) 0.69496(14) 0.26913(11) 0.0277(4) Uani 1 1 d . . .
H21A H -0.0205 0.7559 0.2461 0.033 Uiso 1 1 calc R . .
H21B H -0.0082 0.7019 0.3235 0.033 Uiso 1 1 calc R . .
C22 C -0.06236(11) 0.61976(18) 0.24222(12) 0.0380(5) Uani 1 1 d . . .
H22A H -0.1129 0.6367 0.2578 0.046 Uiso 1 1 calc R . .
H22B H -0.0641 0.6174 0.1874 0.046 Uiso 1 1 calc R . .
C23 C -0.04133(12) 0.52409(17) 0.27275(14) 0.0404(5) Uani 1 1 d . . .
H23A H -0.0770 0.4767 0.2520 0.049 Uiso 1 1 calc R . .
H23B H -0.0447 0.5244 0.3272 0.049 Uiso 1 1 calc R . .
C24 C 0.03771(13) 0.49775(16) 0.25342(15) 0.0445(6) Uani 1 1 d . . .
H24A H 0.0395 0.4903 0.1991 0.053 Uiso 1 1 calc R . .
H24B H 0.0514 0.4369 0.2767 0.053 Uiso 1 1 calc R . .
C25 C 0.09407(11) 0.57212(13) 0.27983(12) 0.0301(4) Uani 1 1 d . . .
H25A H 0.1443 0.5551 0.2636 0.036 Uiso 1 1 calc R . .
H25B H 0.0965 0.5745 0.3346 0.036 Uiso 1 1 calc R . .
C30 C 0.21914(10) 1.02574(13) 0.10960(10) 0.0236(4) Uani 1 1 d . . .
H30A H 0.2189 1.0224 0.1621 0.028 Uiso 1 1 calc R . .
C31 C 0.18111(11) 1.09781(13) 0.07349(12) 0.0287(4) Uani 1 1 d . . .
H31A H 0.1555 1.1437 0.1007 0.034 Uiso 1 1 calc R . .
C32 C 0.18083(11) 1.10221(14) -0.00270(12) 0.0302(4) Uani 1 1 d . . .
H32A H 0.1549 1.1513 -0.0286 0.036 Uiso 1 1 calc R . .
C33 C 0.21863(10) 1.03467(13) -0.04110(11) 0.0268(4) Uani 1 1 d . . .
H33A H 0.2187 1.0363 -0.0936 0.032 Uiso 1 1 calc R . .
C34 C 0.25645(9) 0.96450(12) -0.00129(10) 0.0200(3) Uani 1 1 d . . .
C35 C 0.29935(9) 0.88971(12) -0.03662(10) 0.0204(3) Uani 1 1 d . . .
C36 C 0.30311(11) 0.87966(14) -0.11271(10) 0.0280(4) Uani 1 1 d . . .
H36A H 0.2773 0.9219 -0.1456 0.034 Uiso 1 1 calc R . .
C37 C 0.34513(12) 0.80714(15) -0.13978(11) 0.0326(4) Uani 1 1 d . . .
H37A H 0.3477 0.7980 -0.1916 0.039 Uiso 1 1 calc R . .
C38 C 0.38332(13) 0.74810(15) -0.09071(12) 0.0345(5) Uani 1 1 d . . .
H38A H 0.4136 0.6990 -0.1083 0.041 Uiso 1 1 calc R . .
C39 C 0.37687(11) 0.76152(13) -0.01563(11) 0.0277(4) Uani 1 1 d . . .
H39A H 0.4031 0.7207 0.0181 0.033 Uiso 1 1 calc R . .
S1 S 0.11279(3) 0.74584(3) 0.01057(2) 0.02551(11) Uani 1 1 d . . .
O1 O 0.1766(4) 0.7664(9) 0.0631(6) 0.0232(18) Uani 0.47(2) 1 d PD A 1
O2 O 0.0776(4) 0.6661(3) 0.0124(9) 0.044(3) Uani 0.47(2) 1 d PD A 1
O3 O 0.1370(4) 0.7799(10) -0.0665(2) 0.042(2) Uani 0.47(2) 1 d PD A 1
O1B O 0.1788(4) 0.7662(8) 0.0508(7) 0.035(2) Uani 0.53(2) 1 d PD A 2
O2B O 0.0704(3) 0.6657(3) 0.0484(5) 0.0309(12) Uani 0.53(2) 1 d PD A 2
O3B O 0.1105(6) 0.7341(8) -0.06503(19) 0.045(2) Uani 0.53(2) 1 d PD A 2
C26 C 0.04933(10) 0.84123(12) 0.02868(10) 0.0255(4) Uani 1 1 d D A .
F1 F -0.0086(5) 0.8403(11) -0.0208(6) 0.0333(18) Uani 0.46(3) 1 d PD A 1
F2 F 0.0764(4) 0.9275(4) 0.0319(7) 0.0369(15) Uani 0.46(3) 1 d PD A 1
F3 F 0.0215(3) 0.8236(9) 0.0945(3) 0.040(2) Uani 0.46(3) 1 d PD A 1
F1B F -0.0175(5) 0.8328(9) -0.0059(8) 0.044(2) Uani 0.54(3) 1 d PD A 2
F2B F 0.0801(3) 0.9188(5) 0.0016(10) 0.049(2) Uani 0.54(3) 1 d PD A 2
F3B F 0.0400(10) 0.8549(10) 0.0998(3) 0.072(3) Uani 0.54(3) 1 d PD A 2
S2 S 0.30880(3) 1.13009(3) -0.21292(3) 0.02614(11) Uani 1 1 d . . .
O4 O 0.23787(8) 1.08282(12) -0.21293(8) 0.0391(4) Uani 1 1 d . . .
O5 O 0.35580(8) 1.11900(11) -0.14688(9) 0.0372(3) Uani 1 1 d . . .
O6 O 0.34646(8) 1.12176(10) -0.28147(8) 0.0323(3) Uani 1 1 d . . .
C27 C 0.28335(12) 1.25430(16) -0.21117(12) 0.0346(5) Uani 1 1 d . . .
F4 F 0.24229(9) 1.27848(10) -0.27189(8) 0.0512(4) Uani 1 1 d . . .
F5 F 0.34399(8) 1.30839(9) -0.20760(9) 0.0518(4) Uani 1 1 d . . .
F6 F 0.24375(8) 1.27415(11) -0.15292(8) 0.0539(4) Uani 1 1 d . . .

loop_
_atom_site_aniso_label
_atom_site_aniso_U_11
_atom_site_aniso_U_22
_atom_site_aniso_U_33
_atom_site_aniso_U_23
_atom_site_aniso_U_13
_atom_site_aniso_U_12
Cu1 0.01589(11) 0.01354(11) 0.01808(11) 0.00139(7) 0.00168(7) 0.00118(7)
N1 0.0176(7) 0.0163(7) 0.0294(8) 0.0024(6) 0.0017(6) -0.0021(6)
N2 0.0167(7) 0.0156(7) 0.0218(7) 0.0020(5) 0.0014(5) 0.0005(5)
N3 0.0217(7) 0.0169(7) 0.0275(8) 0.0017(6) -0.0033(6) -0.0010(6)
N4 0.0182(7) 0.0165(7) 0.0197(7) 0.0008(5) 0.0001(5) -0.0015(5)
N5 0.0242(8) 0.0247(8) 0.0143(7) -0.0018(6) 0.0018(6) -0.0053(6)
N6 0.0172(7) 0.0159(7) 0.0232(7) 0.0001(6) 0.0004(5) 0.0000(5)
N7 0.0192(7) 0.0173(7) 0.0233(7) 0.0009(6) 0.0033(6) -0.0005(6)
C1 0.0260(10) 0.0291(10) 0.0374(11) 0.0051(8) 0.0075(8) -0.0076(8)
C2 0.0203(9) 0.0207(9) 0.0399(11) 0.0025(8) -0.0064(8) -0.0026(7)
C3 0.0149(8) 0.0201(9) 0.0281(9) 0.0031(7) 0.0009(7) -0.0001(6)
C4 0.0162(8) 0.0237(9) 0.0446(11) 0.0071(8) -0.0041(8) 0.0017(7)
C5 0.0204(9) 0.0177(9) 0.0423(11) 0.0067(8) -0.0018(8) 0.0020(7)
C6 0.0191(8) 0.0160(8) 0.0247(9) 0.0025(7) 0.0022(7) 0.0000(6)
C7 0.0223(8) 0.0174(8) 0.0197(8) 0.0013(6) 0.0020(6) 0.0027(7)
C8 0.0234(9) 0.0176(8) 0.0254(9) -0.0019(7) -0.0041(7) -0.0003(7)
C9 0.0494(13) 0.0318(11) 0.0257(10) 0.0011(8) 0.0030(9) -0.0216(10)
C10 0.0620(15) 0.0355(12) 0.0232(10) 0.0012(9) -0.0059(9) -0.0242(11)
C11 0.0429(12) 0.0255(10) 0.0300(10) -0.0050(8) 0.0013(9) -0.0129(9)
C12 0.0313(10) 0.0362(11) 0.0287(10) 0.0014(8) 0.0000(8) -0.0130(9)
C13 0.0286(10) 0.0289(10) 0.0265(9) 0.0047(8) -0.0007(8) -0.0092(8)
C14 0.0232(9) 0.0185(8) 0.0297(9) -0.0027(7) 0.0007(7) -0.0063(7)
C15 0.0221(8) 0.0167(8) 0.0257(9) -0.0011(7) -0.0006(7) -0.0021(7)
C16 0.0339(10) 0.0251(9) 0.0251(9) -0.0070(8) 0.0013(8) -0.0083(8)
C17 0.0318(10) 0.0246(9) 0.0220(9) -0.0037(7) 0.0053(7) -0.0047(8)
C18 0.0196(8) 0.0174(8) 0.0193(8) 0.0014(6) 0.0020(6) 0.0003(6)
C19 0.0192(8) 0.0181(8) 0.0164(8) 0.0007(6) 0.0010(6) 0.0029(6)
C20 0.0202(8) 0.0245(9) 0.0167(8) -0.0020(7) 0.0020(6) -0.0054(7)
C21 0.0210(9) 0.0297(10) 0.0321(10) 0.0042(8) 0.0000(7) 0.0036(8)
C22 0.0190(9) 0.0577(14) 0.0370(11) 0.0028(10) -0.0021(8) -0.0066(9)
C23 0.0324(11) 0.0415(12) 0.0480(13) -0.0035(10) 0.0087(9) -0.0196(10)
C24 0.0414(13) 0.0254(11) 0.0673(16) -0.0112(10) 0.0084(11) -0.0081(9)
C25 0.0221(9) 0.0226(9) 0.0455(12) -0.0034(8) 0.0016(8) -0.0001(7)
C30 0.0216(9) 0.0202(9) 0.0289(9) -0.0011(7) 0.0013(7) 0.0026(7)
C31 0.0235(9) 0.0191(9) 0.0437(11) -0.0001(8) 0.0035(8) 0.0052(7)
C32 0.0240(9) 0.0222(9) 0.0444(11) 0.0122(8) 0.0008(8) 0.0034(7)
C33 0.0232(9) 0.0261(9) 0.0308(10) 0.0101(8) -0.0001(7) 0.0003(7)
C34 0.0171(8) 0.0179(8) 0.0248(9) 0.0036(7) 0.0006(6) -0.0027(6)
C35 0.0187(8) 0.0200(8) 0.0226(8) 0.0014(7) 0.0015(6) -0.0039(7)
C36 0.0315(10) 0.0300(10) 0.0222(9) 0.0033(8) 0.0001(7) -0.0045(8)
C37 0.0410(12) 0.0360(11) 0.0213(9) -0.0037(8) 0.0071(8) -0.0058(9)
C38 0.0423(12) 0.0295(10) 0.0327(11) -0.0062(8) 0.0129(9) 0.0036(9)
C39 0.0312(10) 0.0238(9) 0.0287(10) -0.0001(7) 0.0073(8) 0.0046(8)
S1 0.0238(2) 0.0314(2) 0.0207(2) -0.00778(18) -0.00527(17) 0.01205(18)
O1 0.022(3) 0.032(4) 0.015(2) -0.0014(19) -0.0035(15) 0.003(2)
O2 0.033(2) 0.0175(17) 0.079(7) -0.008(2) -0.017(3) 0.0006(15)
O3 0.038(3) 0.075(6) 0.0122(15) 0.001(2) 0.0034(14) 0.019(3)
O1B 0.019(3) 0.033(4) 0.052(6) 0.012(3) -0.011(2) -0.002(2)
O2B 0.0289(16) 0.0237(16) 0.040(3) 0.0085(16) 0.0025(18) -0.0010(12)
O3B 0.058(4) 0.061(4) 0.0171(15) 0.0056(17) 0.0079(16) 0.025(4)
C26 0.0217(9) 0.0212(9) 0.0337(10) -0.0037(7) 0.0004(7) 0.0003(7)
F1 0.015(3) 0.036(4) 0.047(3) -0.005(2) -0.011(3) 0.005(2)
F2 0.0282(17) 0.0175(16) 0.065(4) -0.0144(19) -0.002(2) 0.0002(12)
F3 0.035(3) 0.053(4) 0.034(2) -0.0111(18) 0.0219(15) 0.007(2)
F1B 0.0155(19) 0.026(2) 0.091(6) 0.000(3) 0.000(3) 0.0036(14)
F2B 0.0327(17) 0.0172(18) 0.095(6) 0.007(3) -0.007(3) -0.0038(14)
F3B 0.107(6) 0.061(4) 0.049(2) -0.029(2) 0.008(2) 0.035(4)
S2 0.0208(2) 0.0230(2) 0.0343(3) 0.00569(18) -0.00174(18) -0.00229(17)
O4 0.0311(8) 0.0483(9) 0.0370(8) 0.0160(7) -0.0070(6) -0.0162(7)
O5 0.0281(7) 0.0385(8) 0.0439(9) 0.0056(7) -0.0093(6) -0.0010(6)
O6 0.0286(7) 0.0259(7) 0.0426(8) -0.0056(6) 0.0045(6) -0.0005(6)
C27 0.0337(11) 0.0352(11) 0.0354(11) 0.0018(9) 0.0063(9) 0.0072(9)
F4 0.0622(9) 0.0460(8) 0.0453(8) 0.0118(6) 0.0017(7) 0.0272(7)
F5 0.0561(9) 0.0243(7) 0.0762(10) -0.0044(6) 0.0141(7) -0.0084(6)
F6 0.0535(9) 0.0634(10) 0.0463(8) -0.0047(7) 0.0178(7) 0.0226(7)

loop_
_atom_type_symbol
_atom_type_description
_atom_type_scat_dispersion_real
_atom_type_scat_dispersion_imag
_atom_type_scat_source
C C 0.0033 0.0016 'International Tables Vol C Tables 4.2.6.8 and 6.1.1.4'
H H 0.0000 0.0000 'International Tables Vol C Tables 4.2.6.8 and 6.1.1.4'
N N 0.0061 0.0033 'International Tables Vol C Tables 4.2.6.8 and 6.1.1.4'
O O 0.0106 0.0060 'International Tables Vol C Tables 4.2.6.8 and 6.1.1.4'
F F 0.0171 0.0103 'International Tables Vol C Tables 4.2.6.8 and 6.1.1.4'
S S 0.1246 0.1234 'International Tables Vol C Tables 4.2.6.8 and 6.1.1.4'
Cu Cu 0.3201 1.2651 'International Tables Vol C Tables 4.2.6.8 and 6.1.1.4'

loop_
_geom_angle_atom_site_label_1
_geom_angle_atom_site_label_2
_geom_angle_atom_site_label_3
_geom_angle
N4 Cu1 N2 90.91(6)
N4 Cu1 N7 172.77(6)
N2 Cu1 N7 95.61(6)
N4 Cu1 N6 92.78(6)
N2 Cu1 N6 176.03(6)
N7 Cu1 N6 80.63(6)
N4 Cu1 N1 79.45(6)
N2 Cu1 N1 80.75(6)
N7 Cu1 N1 104.65(6)
N6 Cu1 N1 101.36(5)
C14 N1 C1 111.26(14)
C14 N1 C2 111.29(15)
C1 N1 C2 111.13(14)
C14 N1 Cu1 101.07(10)
C1 N1 Cu1 115.68(12)
C2 N1 Cu1 105.93(10)
C3 N2 C6 106.84(14)
C3 N2 Cu1 117.33(12)
C6 N2 Cu1 135.75(12)
C7 N3 C8 121.41(15)
C7 N3 H3 118.3(15)
C8 N3 H3 119.9(14)
C15 N4 C18 106.77(14)
C15 N4 Cu1 116.64(12)
C18 N4 Cu1 136.48(12)
C19 N5 C20 124.62(15)
C19 N5 H5 120.4(18)
C20 N5 H5 114.8(18)
C34 N6 C30 118.78(15)
C34 N6 Cu1 114.54(11)
C30 N6 Cu1 126.67(12)
C39 N7 C35 118.76(16)
C39 N7 Cu1 126.05(13)
C35 N7 Cu1 115.10(12)
N1 C1 H1A 109.5
N1 C1 H1B 109.5
H1A C1 H1B 109.5
N1 C1 H1C 109.5
H1A C1 H1C 109.5
H1B C1 H1C 109.5
N1 C2 C3 113.01(15)
N1 C2 H2A 109.0
C3 C2 H2A 109.0
N1 C2 H2B 109.0
C3 C2 H2B 109.0
H2A C2 H2B 107.8
N2 C3 C4 110.73(16)
N2 C3 C2 122.56(15)
C4 C3 C2 126.65(16)
C5 C4 C3 106.77(16)
C5 C4 H4A 126.6
C3 C4 H4A 126.6
C4 C5 C6 106.67(16)
C4 C5 H5A 126.7
C6 C5 H5A 126.7
C7 C6 N2 119.26(15)
C7 C6 C5 131.76(16)
N2 C6 C5 108.98(15)
N3 C7 C6 127.39(16)
N3 C7 H7A 116.3
C6 C7 H7A 116.3
N3 C8 C9 109.90(15)
N3 C8 C13 110.63(14)
C9 C8 C13 111.18(15)
N3 C8 H8A 108.3
C9 C8 H8A 108.3
C13 C8 H8A 108.3
C8 C9 C10 111.62(17)
C8 C9 H9A 109.3
C10 C9 H9A 109.3
C8 C9 H9B 109.3
C10 C9 H9B 109.3
H9A C9 H9B 108.0
C11 C10 C9 110.63(18)
C11 C10 H10A 109.5
C9 C10 H10A 109.5
C11 C10 H10B 109.5
C9 C10 H10B 109.5
H10A C10 H10B 108.1
C12 C11 C10 111.28(16)
C12 C11 H11A 109.4
C10 C11 H11A 109.4
C12 C11 H11B 109.4
C10 C11 H11B 109.4
H11A C11 H11B 108.0
C11 C12 C13 111.56(17)
C11 C12 H12A 109.3
C13 C12 H12A 109.3
C11 C12 H12B 109.3
C13 C12 H12B 109.3
H12A C12 H12B 108.0
C8 C13 C12 110.10(16)
C8 C13 H13A 109.6
C12 C13 H13A 109.6
C8 C13 H13B 109.6
C12 C13 H13B 109.6
H13A C13 H13B 108.2
N1 C14 C15 110.42(14)
N1 C14 H14A 109.6
C15 C14 H14A 109.6
N1 C14 H14B 109.6
C15 C14 H14B 109.6
H14A C14 H14B 108.1
N4 C15 C16 110.79(15)
N4 C15 C14 118.98(15)
C16 C15 C14 130.20(16)
C17 C16 C15 106.72(16)
C17 C16 H16A 126.6
C15 C16 H16A 126.6
C16 C17 C18 106.61(16)
C16 C17 H17A 126.7
C18 C17 H17A 126.7
N4 C18 C19 120.23(15)
N4 C18 C17 109.09(15)
C19 C18 C17 130.67(16)
N5 C19 C18 125.84(16)
N5 C19 H19A 117.1
C18 C19 H19A 117.1
N5 C20 C21 110.04(15)
N5 C20 C25 109.78(15)
C21 C20 C25 111.19(15)
N5 C20 H20A 108.6
C21 C20 H20A 108.6
C25 C20 H20A 108.6
C20 C21 C22 110.35(16)
C20 C21 H21A 109.6
C22 C21 H21A 109.6
C20 C21 H21B 109.6
C22 C21 H21B 109.6
H21A C21 H21B 108.1
C23 C22 C21 111.70(17)
C23 C22 H22A 109.3
C21 C22 H22A 109.3
C23 C22 H22B 109.3
C21 C22 H22B 109.3
H22A C22 H22B 107.9
C22 C23 C24 110.88(18)
C22 C23 H23A 109.5
C24 C23 H23A 109.5
C22 C23 H23B 109.5
C24 C23 H23B 109.5
H23A C23 H23B 108.1
C23 C24 C25 111.39(18)
C23 C24 H24A 109.3
C25 C24 H24A 109.3
C23 C24 H24B 109.3
C25 C24 H24B 109.3
H24A C24 H24B 108.0
C24 C25 C20 110.99(17)
C24 C25 H25A 109.4
C20 C25 H25A 109.4
C24 C25 H25B 109.4
C20 C25 H25B 109.4
H25A C25 H25B 108.0
N6 C30 C31 122.18(18)
N6 C30 H30A 118.9
C31 C30 H30A 118.9
C30 C31 C32 118.97(18)
C30 C31 H31A 120.5
C32 C31 H31A 120.5
C31 C32 C33 119.49(17)
C31 C32 H32A 120.3
C33 C32 H32A 120.3
C32 C33 C34 118.62(18)
C32 C33 H33A 120.7
C34 C33 H33A 120.7
N6 C34 C33 121.95(17)
N6 C34 C35 114.96(15)
C33 C34 C35 123.09(16)
N7 C35 C36 121.75(17)
N7 C35 C34 114.54(15)
C36 C35 C34 123.71(17)
C37 C36 C35 118.84(18)
C37 C36 H36A 120.6
C35 C36 H36A 120.6
C38 C37 C36 119.30(18)
C38 C37 H37A 120.4
C36 C37 H37A 120.4
C37 C38 C39 119.00(19)
C37 C38 H38A 120.5
C39 C38 H38A 120.5
N7 C39 C38 122.30(18)
N7 C39 H39A 118.9
C38 C39 H39A 118.9
O2 S1 O3B 85.9(3)
O2 S1 O1B 124.7(6)
O3B S1 O1B 121.9(5)
O2 S1 O1 121.1(7)
O3B S1 O1 130.2(7)
O1B S1 O1 8.3(9)
O2 S1 O2B 25.3(5)
O3B S1 O2B 111.0(4)
O1B S1 O2B 110.3(5)
O1 S1 O2B 104.1(6)
O2 S1 O3 116.9(4)
O3B S1 O3 31.2(2)
O1B S1 O3 97.8(5)
O1 S1 O3 105.8(6)
O2B S1 O3 142.1(3)
O2 S1 C26 110.1(4)
O3B S1 C26 106.44(17)
O1B S1 C26 105.9(4)
O1 S1 C26 101.9(4)
O2B S1 C26 98.5(2)
O3 S1 C26 97.6(3)
F3B C26 F2 83.3(4)
F3B C26 F1B 108.5(6)
F2 C26 F1B 115.1(7)
F3B C26 F1 121.5(8)
F2 C26 F1 108.0(6)
F1B C26 F1 14.5(9)
F3B C26 F3 24.4(5)
F2 C26 F3 106.7(3)
F1B C26 F3 92.0(6)
F1 C26 F3 106.4(6)
F3B C26 F2B 108.0(3)
F2 C26 F2B 24.7(4)
F1B C26 F2B 106.3(5)
F1 C26 F2B 94.8(6)
F3 C26 F2B 131.2(4)
F3B C26 S1 113.5(3)
F2 C26 S1 118.3(4)
F1B C26 S1 113.9(6)
F1 C26 S1 110.1(6)
F3 C26 S1 106.6(4)
F2B C26 S1 106.3(5)
O5 S2 O4 115.45(9)
O5 S2 O6 115.20(9)
O4 S2 O6 114.26(9)
O5 S2 C27 103.21(10)
O4 S2 C27 103.50(10)
O6 S2 C27 102.80(9)
F6 C27 F5 107.69(19)
F6 C27 F4 107.67(17)
F5 C27 F4 107.72(18)
F6 C27 S2 111.28(15)
F5 C27 S2 111.03(14)
F4 C27 S2 111.28(15)

loop_
_geom_bond_atom_site_label_1
_geom_bond_atom_site_label_2
_geom_bond_distance
Cu1 N4 1.9700(14)
Cu1 N2 1.9847(14)
Cu1 N7 2.0047(15)
Cu1 N6 2.0235(14)
Cu1 N1 2.3299(15)
N1 C14 1.470(2)
N1 C1 1.474(2)
N1 C2 1.487(2)
N2 C3 1.332(2)
N2 C6 1.395(2)
N3 C7 1.312(2)
N3 C8 1.476(2)
N3 H3 0.92(2)
N4 C15 1.337(2)
N4 C18 1.391(2)
N5 C19 1.303(2)
N5 C20 1.464(2)
N5 H5 0.77(3)
N6 C34 1.345(2)
N6 C30 1.345(2)
N7 C39 1.338(2)
N7 C35 1.351(2)
C1 H1A 0.9800
C1 H1B 0.9800
C1 H1C 0.9800
C2 C3 1.496(2)
C2 H2A 0.9900
C2 H2B 0.9900
C3 C4 1.414(2)
C4 C5 1.377(3)
C4 H4A 0.9500
C5 C6 1.411(2)
C5 H5A 0.9500
C6 C7 1.393(2)
C7 H7A 0.9500
C8 C9 1.514(3)
C8 C13 1.520(3)
C8 H8A 1.0000
C9 C10 1.523(3)
C9 H9A 0.9900
C9 H9B 0.9900
C10 C11 1.521(3)
C10 H10A 0.9900
C10 H10B 0.9900
C11 C12 1.516(3)
C11 H11A 0.9900
C11 H11B 0.9900
C12 C13 1.527(3)
C12 H12A 0.9900
C12 H12B 0.9900
C13 H13A 0.9900
C13 H13B 0.9900
C14 C15 1.502(2)
C14 H14A 0.9900
C14 H14B 0.9900
C15 C16 1.405(3)
C16 C17 1.384(3)
C16 H16A 0.9500
C17 C18 1.407(2)
C17 H17A 0.9500
C18 C19 1.396(2)
C19 H19A 0.9500
C20 C21 1.521(2)
C20 C25 1.524(3)
C20 H20A 1.0000
C21 C22 1.528(3)
C21 H21A 0.9900
C21 H21B 0.9900
C22 C23 1.512(3)
C22 H22A 0.9900
C22 H22B 0.9900
C23 C24 1.521(3)
C23 H23A 0.9900
C23 H23B 0.9900
C24 C25 1.523(3)
C24 H24A 0.9900
C24 H24B 0.9900
C25 H25A 0.9900
C25 H25B 0.9900
C30 C31 1.379(3)
C30 H30A 0.9500
C31 C32 1.379(3)
C31 H31A 0.9500
C32 C33 1.383(3)
C32 H32A 0.9500
C33 C34 1.389(2)
C33 H33A 0.9500
C34 C35 1.477(2)
C35 C36 1.388(3)
C36 C37 1.382(3)
C36 H36A 0.9500
C37 C38 1.379(3)
C37 H37A 0.9500
C38 C39 1.381(3)
C38 H38A 0.9500
C39 H39A 0.9500
S1 O2 1.300(7)
S1 O3B 1.376(4)
S1 O1B 1.386(8)
S1 O1 1.477(8)
S1 O2B 1.548(5)
S1 O3 1.557(8)
S1 C26 1.8118(19)
C26 F3B 1.319(5)
C26 F2 1.322(5)
C26 F1B 1.327(5)
C26 F1 1.335(5)
C26 F3 1.336(4)
C26 F2B 1.339(5)
S2 O5 1.4347(15)
S2 O4 1.4369(15)
S2 O6 1.4449(15)
S2 C27 1.829(2)
C27 F6 1.329(2)
C27 F5 1.330(3)
C27 F4 1.335(3)

loop_
_geom_hbond_atom_site_label_D
_geom_hbond_atom_site_label_H
_geom_hbond_atom_site_label_A
_geom_hbond_distance_DH
_geom_hbond_distance_HA
_geom_hbond_distance_DA
_geom_hbond_angle_DHA
_geom_hbond_site_symmetry_A
N3 H3 O6 0.92(2) 2.04(2) 2.940(2) 165(2) 4_576
N5 H5 O3 0.77(3) 2.10(3) 2.830(4) 159(2) 4_576
N5 H5 O3B 0.77(3) 2.13(3) 2.899(5) 173(2) 4_576

loop_
_platon_squeeze_void_nr
_platon_squeeze_void_average_x
_platon_squeeze_void_average_y
_platon_squeeze_void_average_z
_platon_squeeze_void_volume
_platon_squeeze_void_count_electrons
_platon_squeeze_void_content
1 0.500 0.000 0.500 306 69 ' '
